data_7040831
loop_
_publ_author_name
'Sachs, Ulf'
'Schaper, Gerrit'
'Winkler, Daniela'
'Kratzert, Daniel'
'Kurz, Philipp'

_publ_section_title
;
 Light- or oxidation-triggered CO release from [Mn(I)(CO)3(\k(3)-L)]
 complexes: reaction intermediates and a new synthetic route to
 [Mn(\m-O)2(L)2] compounds.
;
_journal_issue 43
_journal_name_full 'Dalton transactions (Cambridge, England : 2003)'
_journal_page_first 17464
_journal_page_last 17473
_journal_paper_doi 10.1039/c6dt02020h
_journal_volume 45
_journal_year 2016
_chemical_formula_moiety 'C20 H20 Mn N12, 2(F6 P)'
_chemical_formula_sum 'C20 H20 F12 Mn N12 P2'
_chemical_formula_weight 773.36
_chemical_name_common bis(trispyrazolemethane)manganese(II)bis(hexafluorophosphate)
_chemical_name_systematic bis(trispyrazolemethane)manganese(II)bis(hexafluorophosphate)
_space_group_crystal_system monoclinic
_space_group_IT_number 14
_space_group_name_Hall '-P 2yn'
_space_group_name_H-M_alt 'P 1 21/n 1'
_symmetry_space_group_name_Hall '-P 2yn'
_symmetry_space_group_name_H-M 'P 1 21/n 1'
_atom_sites_solution_hydrogens geom
_atom_sites_solution_primary direct
_audit_creation_date 2016-04-20
_audit_creation_method
;
Olex2 1.2
(compiled 2016.02.19 svn.r3266 for OlexSys, GUI svn.r5155)
;
_audit_update_record
;
2016-04-20 deposited with the CCDC.
2016-10-07 downloaded from the CCDC.
;
_cell_angle_alpha 90
_cell_angle_beta 95.322(2)
_cell_angle_gamma 90
_cell_formula_units_Z 2
_cell_length_a 8.3422(4)
_cell_length_b 16.6653(7)
_cell_length_c 10.7977(5)
_cell_measurement_reflns_used 9888
_cell_measurement_temperature 100
_cell_measurement_theta_max 32.389
_cell_measurement_theta_min 2.445
_cell_volume 1494.68(12)
_computing_cell_refinement 'SAINT v8.34A (Bruker, 2013)'
_computing_data_reduction 'SAINT v8.34A (Bruker, 2013)'
_computing_molecular_graphics 'Olex2 (Dolomanov et al., 2009)'
_computing_publication_material 'Olex2 (Dolomanov et al., 2009)'
_computing_structure_refinement 'XL (Sheldrick, 2008)'
_computing_structure_solution 'ShelXT (Sheldrick, 2015)'
_diffrn_ambient_temperature 100.02
_diffrn_measured_fraction_theta_full 1.000
_diffrn_measured_fraction_theta_max 0.997
_diffrn_measurement_device_type 'Bruker APEX-II CCD'
_diffrn_measurement_method '\f and \w scans'
_diffrn_radiation_type MoK\a
_diffrn_radiation_wavelength 0.71073
_diffrn_reflns_av_R_equivalents 0.0283
_diffrn_reflns_av_unetI/netI 0.0163
_diffrn_reflns_Laue_measured_fraction_full 1.000
_diffrn_reflns_Laue_measured_fraction_max 0.997
_diffrn_reflns_limit_h_max 12
_diffrn_reflns_limit_h_min -12
_diffrn_reflns_limit_k_max 25
_diffrn_reflns_limit_k_min -25
_diffrn_reflns_limit_l_max 16
_diffrn_reflns_limit_l_min -16
_diffrn_reflns_number 49069
_diffrn_reflns_point_group_measured_fraction_full 1.000
_diffrn_reflns_point_group_measured_fraction_max 0.997
_diffrn_reflns_theta_full 25.242
_diffrn_reflns_theta_max 32.692
_diffrn_reflns_theta_min 2.254
_diffrn_standards_number 0
_exptl_absorpt_coefficient_mu 0.660
_exptl_absorpt_correction_T_max 0.7464
_exptl_absorpt_correction_T_min 0.7032
_exptl_absorpt_correction_type multi-scan
_exptl_absorpt_process_details
'SADABS-2012/1 (Bruker,2012) was used for absorption correction. wR2(int) was 0.0859 before and 0.0421 after correction. The Ratio of minimum to maximum transmission is 0.9421. The \l/2 correction factor is 0.0000.'
_exptl_crystal_colour 'clear colourless'
_exptl_crystal_colour_lustre clear
_exptl_crystal_colour_primary colourless
_exptl_crystal_density_diffrn 1.718
_exptl_crystal_description block
_exptl_crystal_F_000 774
_exptl_crystal_size_max 0.18
_exptl_crystal_size_mid 0.06
_exptl_crystal_size_min 0.05
_refine_diff_density_max 0.514
_refine_diff_density_min -0.303
_refine_diff_density_rms 0.056
_refine_ls_extinction_method none
_refine_ls_goodness_of_fit_ref 1.025
_refine_ls_hydrogen_treatment constr
_refine_ls_matrix_type full
_refine_ls_number_parameters 214
_refine_ls_number_reflns 5491
_refine_ls_number_restraints 0
_refine_ls_restrained_S_all 1.025
_refine_ls_R_factor_all 0.0334
_refine_ls_R_factor_gt 0.0284
_refine_ls_shift/su_max 0.001
_refine_ls_shift/su_mean 0.000
_refine_ls_structure_factor_coef Fsqd
_refine_ls_weighting_details 'w=1/[\s^2^(Fo^2^)+(0.0397P)^2^+0.5822P] where P=(Fo^2^+2Fc^2^)/3'
_refine_ls_weighting_scheme calc
_refine_ls_wR_factor_gt 0.0748
_refine_ls_wR_factor_ref 0.0778
_reflns_Friedel_coverage 0.000
_reflns_number_gt 4872
_reflns_number_total 5491
_reflns_threshold_expression 'I > 2\s(I)'
_cod_data_source_file c6dt02020h3.cif
_cod_data_source_block p21n_a
_cod_depositor_comments 'Adding full bibliography for 7040830--7040834.cif.'
_cod_database_code 7040831
_shelx_space_group_comment
;
The symmetry employed for this shelxl refinement is uniquely defined
by the following loop, which should always be used as a source of
symmetry information in preference to the above space-group names.
They are only intended as comments.
;
_olex2_refinement_description
;
1. Fixed Uiso
 At 1.2 times of:
  All C(H) groups
2.a Ternary CH refined with riding coordinates:
 C1(H1)
2.b Aromatic/amide H refined with riding coordinates:
 C2(H2), C3(H3), C4(H4), C5(H5), C6(H6), C10(H10), C9(H9), C8(H8), C7(H7)
;
_shelx_shelxl_version_number 2014/7
_olex2_submission_special_instructions 'No special instructions were received'

loop_
_space_group_symop_operation_xyz
'x, y, z'
'-x+1/2, y+1/2, -z+1/2'
'-x, -y, -z'
'x-1/2, -y-1/2, z-1/2'

loop_
_atom_site_label
_atom_site_type_symbol
_atom_site_fract_x
_atom_site_fract_y
_atom_site_fract_z
_atom_site_U_iso_or_equiv
_atom_site_adp_type
_atom_site_occupancy
_atom_site_site_symmetry_order
_atom_site_calc_flag
_atom_site_refinement_flags_posn
_atom_site_refinement_flags_adp
_atom_site_refinement_flags_occupancy
Mn1 Mn 0.5000 0.5000 0.5000 0.01491(5) Uani 1 2 d S T P
C1 C 0.36353(11) 0.55759(6) 0.75573(8) 0.01293(15) Uani 1 1 d . . .
H1 H 0.3221 0.5750 0.8355 0.016 Uiso 1 1 calc R . .
N1 N 0.62334(10) 0.55671(6) 0.66924(8) 0.01814(16) Uani 1 1 d . . .
C2 C 0.62421(12) 0.60712(7) 0.86236(9) 0.01925(18) Uani 1 1 d . . .
H2 H 0.5877 0.6236 0.9391 0.023 Uiso 1 1 calc R . .
N2 N 0.31285(11) 0.59253(6) 0.53621(8) 0.01875(16) Uani 1 1 d . . .
F3 F 0.36677(8) 0.08718(5) 0.53058(6) 0.02603(15) Uani 1 1 d . . .
C3 C 0.77763(13) 0.61396(8) 0.82813(11) 0.0262(2) Uani 1 1 d . . .
H3 H 0.8688 0.6359 0.8756 0.031 Uiso 1 1 calc R . .
N3 N 0.37625(11) 0.43236(5) 0.64072(8) 0.01813(16) Uani 1 1 d . . .
C4 C 0.77092(13) 0.58163(8) 0.70806(11) 0.0247(2) Uani 1 1 d . . .
H4 H 0.8607 0.5780 0.6603 0.030 Uiso 1 1 calc R . .
N4 N 0.53441(10) 0.57241(5) 0.76573(7) 0.01432(14) Uani 1 1 d . . .
C5 C 0.22442(12) 0.42920(6) 0.80192(10) 0.01851(18) Uani 1 1 d . . .
H5 H 0.1729 0.4458 0.8725 0.022 Uiso 1 1 calc R . .
N5 N 0.28143(10) 0.60455(5) 0.65630(7) 0.01386(14) Uani 1 1 d . . .
C6 C 0.21038(14) 0.35577(7) 0.74434(12) 0.0236(2) Uani 1 1 d . . .
H6 H 0.1482 0.3112 0.7669 0.028 Uiso 1 1 calc R . .
N6 N 0.32595(10) 0.47341(5) 0.73859(8) 0.01450(14) Uani 1 1 d . . .
C10 C 0.21402(14) 0.64228(7) 0.46965(10) 0.0233(2) Uani 1 1 d . . .
H10 H 0.2088 0.6475 0.3818 0.028 Uiso 1 1 calc R . .
C9 C 0.11872(14) 0.68593(7) 0.54596(10) 0.0228(2) Uani 1 1 d . . .
H9 H 0.0393 0.7249 0.5208 0.027 Uiso 1 1 calc R . .
C8 C 0.16466(12) 0.66029(6) 0.66477(9) 0.01676(17) Uani 1 1 d . . .
H8 H 0.1226 0.6782 0.7388 0.020 Uiso 1 1 calc R . .
C7 C 0.30729(14) 0.36046(6) 0.64518(11) 0.0225(2) Uani 1 1 d . . .
H7 H 0.3218 0.3180 0.5887 0.027 Uiso 1 1 calc R . .
P1 P 0.27250(3) 0.14482(2) 0.42821(2) 0.01549(6) Uani 1 1 d . . .
F1 F 0.19523(8) 0.19127(4) 0.54087(6) 0.02029(12) Uani 1 1 d . . .
F2 F 0.34937(10) 0.09751(5) 0.32071(6) 0.02999(16) Uani 1 1 d . . .
F4 F 0.42139(10) 0.20516(5) 0.44122(8) 0.03577(18) Uani 1 1 d . . .
F5 F 0.17674(11) 0.20216(6) 0.33055(7) 0.0390(2) Uani 1 1 d . . .
F6 F 0.12352(9) 0.08393(5) 0.42175(7) 0.03001(16) Uani 1 1 d . . .

loop_
_atom_site_aniso_label
_atom_site_aniso_U_11
_atom_site_aniso_U_22
_atom_site_aniso_U_33
_atom_site_aniso_U_23
_atom_site_aniso_U_13
_atom_site_aniso_U_12
Mn1 0.01559(10) 0.01553(10) 0.01428(9) -0.00333(7) 0.00493(7) 0.00054(7)
C1 0.0131(4) 0.0133(4) 0.0124(3) -0.0011(3) 0.0015(3) -0.0004(3)
N1 0.0137(3) 0.0233(4) 0.0180(4) -0.0042(3) 0.0044(3) -0.0017(3)
C2 0.0185(4) 0.0228(5) 0.0157(4) -0.0029(3) -0.0024(3) -0.0016(4)
N2 0.0234(4) 0.0220(4) 0.0111(3) -0.0008(3) 0.0029(3) 0.0069(3)
F3 0.0247(3) 0.0324(4) 0.0212(3) 0.0084(3) 0.0030(2) 0.0104(3)
C3 0.0173(5) 0.0351(6) 0.0251(5) -0.0049(4) -0.0032(4) -0.0064(4)
N3 0.0227(4) 0.0135(4) 0.0190(4) -0.0036(3) 0.0067(3) -0.0009(3)
C4 0.0143(4) 0.0339(6) 0.0264(5) -0.0048(4) 0.0037(4) -0.0041(4)
N4 0.0126(3) 0.0167(4) 0.0136(3) -0.0016(3) 0.0010(3) -0.0008(3)
C5 0.0173(4) 0.0187(5) 0.0203(4) 0.0040(3) 0.0058(3) -0.0005(3)
N5 0.0150(3) 0.0149(4) 0.0118(3) -0.0013(3) 0.0016(3) 0.0029(3)
C6 0.0232(5) 0.0160(5) 0.0326(6) 0.0023(4) 0.0076(4) -0.0037(4)
N6 0.0159(3) 0.0132(3) 0.0149(3) -0.0008(3) 0.0042(3) -0.0009(3)
C10 0.0282(5) 0.0260(5) 0.0152(4) 0.0012(4) -0.0003(4) 0.0084(4)
C9 0.0233(5) 0.0222(5) 0.0223(5) 0.0012(4) -0.0005(4) 0.0095(4)
C8 0.0154(4) 0.0161(4) 0.0190(4) -0.0025(3) 0.0025(3) 0.0032(3)
C7 0.0266(5) 0.0137(4) 0.0278(5) -0.0027(4) 0.0059(4) -0.0032(4)
P1 0.01718(11) 0.01743(12) 0.01204(10) 0.00064(8) 0.00228(8) 0.00067(8)
F1 0.0256(3) 0.0178(3) 0.0182(3) -0.0035(2) 0.0058(2) 0.0001(2)
F2 0.0345(4) 0.0374(4) 0.0196(3) -0.0044(3) 0.0103(3) 0.0081(3)
F4 0.0321(4) 0.0329(4) 0.0447(5) -0.0030(3) 0.0165(3) -0.0150(3)
F5 0.0493(5) 0.0469(5) 0.0212(3) 0.0138(3) 0.0045(3) 0.0237(4)
F6 0.0220(3) 0.0314(4) 0.0368(4) -0.0157(3) 0.0044(3) -0.0080(3)

loop_
_atom_type_symbol
_atom_type_description
_atom_type_scat_dispersion_real
_atom_type_scat_dispersion_imag
_atom_type_scat_source
C C 0.0033 0.0016 'International Tables Vol C Tables 4.2.6.8 and 6.1.1.4'
H H 0.0000 0.0000 'International Tables Vol C Tables 4.2.6.8 and 6.1.1.4'
N N 0.0061 0.0033 'International Tables Vol C Tables 4.2.6.8 and 6.1.1.4'
F F 0.0171 0.0103 'International Tables Vol C Tables 4.2.6.8 and 6.1.1.4'
P P 0.1023 0.0942 'International Tables Vol C Tables 4.2.6.8 and 6.1.1.4'
Mn Mn 0.3368 0.7283 'International Tables Vol C Tables 4.2.6.8 and 6.1.1.4'

loop_
_geom_angle_atom_site_label_1
_geom_angle_atom_site_label_2
_geom_angle_atom_site_label_3
_geom_angle
_geom_angle_site_symmetry_1
_geom_angle_site_symmetry_3
N1 Mn1 N1 180.0 . 3_666
N1 Mn1 N2 80.90(3) . .
N1 Mn1 N2 99.10(3) 3_666 .
N1 Mn1 N2 99.10(3) . 3_666
N1 Mn1 N2 80.90(3) 3_666 3_666
N2 Mn1 N2 180.0 3_666 .
N3 Mn1 N1 82.10(3) . .
N3 Mn1 N1 82.10(3) 3_666 3_666
N3 Mn1 N1 97.91(3) . 3_666
N3 Mn1 N1 97.90(3) 3_666 .
N3 Mn1 N2 98.33(3) . 3_666
N3 Mn1 N2 81.68(3) 3_666 3_666
N3 Mn1 N2 98.32(3) 3_666 .
N3 Mn1 N2 81.67(3) . .
N3 Mn1 N3 180.0 3_666 .
N4 C1 H1 107.7 . .
N4 C1 N5 111.07(8) . .
N4 C1 N6 112.16(8) . .
N5 C1 H1 107.7 . .
N6 C1 H1 107.7 . .
N6 C1 N5 110.33(7) . .
C4 N1 Mn1 137.41(7) . .
C4 N1 N4 104.68(8) . .
N4 N1 Mn1 117.90(6) . .
C3 C2 H2 126.5 . .
N4 C2 H2 126.5 . .
N4 C2 C3 106.93(9) . .
N5 N2 Mn1 117.61(6) . .
C10 N2 Mn1 137.42(7) . .
C10 N2 N5 104.96(8) . .
C2 C3 H3 127.5 . .
C2 C3 C4 105.05(9) . .
C4 C3 H3 127.5 . .
N6 N3 Mn1 118.26(6) . .
C7 N3 Mn1 135.30(7) . .
C7 N3 N6 105.04(9) . .
N1 C4 C3 111.61(10) . .
N1 C4 H4 124.2 . .
C3 C4 H4 124.2 . .
N1 N4 C1 121.07(8) . .
C2 N4 C1 127.07(8) . .
C2 N4 N1 111.71(8) . .
C6 C5 H5 126.7 . .
N6 C5 H5 126.7 . .
N6 C5 C6 106.70(9) . .
N2 N5 C1 120.46(8) . .
C8 N5 C1 127.86(8) . .
C8 N5 N2 111.60(8) . .
C5 C6 H6 127.3 . .
C5 C6 C7 105.38(9) . .
C7 C6 H6 127.3 . .
N3 N6 C1 120.64(8) . .
C5 N6 C1 126.98(8) . .
C5 N6 N3 111.82(8) . .
N2 C10 H10 124.4 . .
N2 C10 C9 111.26(9) . .
C9 C10 H10 124.4 . .
C10 C9 H9 127.4 . .
C8 C9 C10 105.29(9) . .
C8 C9 H9 127.4 . .
N5 C8 C9 106.88(9) . .
N5 C8 H8 126.6 . .
C9 C8 H8 126.6 . .
N3 C7 C6 111.05(10) . .
N3 C7 H7 124.5 . .
C6 C7 H7 124.5 . .
F3 P1 F1 88.43(4) . .
F2 P1 F3 90.05(4) . .
F2 P1 F1 178.43(4) . .
F2 P1 F4 90.77(5) . .
F2 P1 F6 91.03(4) . .
F4 P1 F3 89.36(5) . .
F4 P1 F1 89.63(4) . .
F4 P1 F6 177.45(5) . .
F5 P1 F3 178.39(4) . .
F5 P1 F1 90.03(4) . .
F5 P1 F2 91.48(4) . .
F5 P1 F4 91.08(5) . .
F5 P1 F6 90.68(5) . .
F6 P1 F3 88.83(4) . .
F6 P1 F1 88.53(4) . .

loop_
_geom_bond_atom_site_label_1
_geom_bond_atom_site_label_2
_geom_bond_distance
_geom_bond_site_symmetry_2
Mn1 N1 2.2232(9) .
Mn1 N1 2.2232(9) 3_666
Mn1 N2 2.2542(9) .
Mn1 N2 2.2542(9) 3_666
Mn1 N3 2.2217(9) .
Mn1 N3 2.2217(9) 3_666
C1 H1 1.0000 .
C1 N4 1.4409(12) .
C1 N5 1.4483(12) .
C1 N6 1.4456(12) .
N1 C4 1.3298(13) .
N1 N4 1.3593(12) .
C2 H2 0.9500 .
C2 C3 1.3694(16) .
C2 N4 1.3562(12) .
N2 N5 1.3613(11) .
N2 C10 1.3319(13) .
F3 P1 1.6130(7) .
C3 H3 0.9500 .
C3 C4 1.4002(16) .
N3 N6 1.3576(11) .
N3 C7 1.3321(13) .
C4 H4 0.9500 .
C5 H5 0.9500 .
C5 C6 1.3726(15) .
C5 N6 1.3548(13) .
N5 C8 1.3553(12) .
C6 H6 0.9500 .
C6 C7 1.4024(16) .
C10 H10 0.9500 .
C10 C9 1.4005(16) .
C9 H9 0.9500 .
C9 C8 1.3726(14) .
C8 H8 0.9500 .
C7 H7 0.9500 .
P1 F1 1.6248(7) .
P1 F2 1.5869(7) .
P1 F4 1.5941(8) .
P1 F5 1.5833(8) .
P1 F6 1.6009(8) .

loop_
_geom_torsion_atom_site_label_1
_geom_torsion_atom_site_label_2
_geom_torsion_atom_site_label_3
_geom_torsion_atom_site_label_4
_geom_torsion
Mn1 N1 C4 C3 179.89(9)
Mn1 N1 N4 C1 -3.94(12)
Mn1 N1 N4 C2 -179.79(7)
Mn1 N2 N5 C1 -1.52(12)
Mn1 N2 N5 C8 -178.70(7)
Mn1 N2 C10 C9 178.52(9)
Mn1 N3 N6 C1 -4.87(11)
Mn1 N3 N6 C5 167.11(7)
Mn1 N3 C7 C6 -164.45(8)
C1 N5 C8 C9 -177.26(9)
C2 C3 C4 N1 0.39(15)
N2 N5 C8 C9 -0.33(12)
N2 C10 C9 C8 0.10(14)
C3 C2 N4 C1 -175.90(10)
C3 C2 N4 N1 -0.35(13)
C4 N1 N4 C1 176.43(9)
C4 N1 N4 C2 0.58(12)
N4 C1 N5 N2 63.24(11)
N4 C1 N5 C8 -120.07(10)
N4 C1 N6 N3 -57.97(11)
N4 C1 N6 C5 131.37(10)
N4 N1 C4 C3 -0.58(14)
N4 C2 C3 C4 -0.02(13)
C5 C6 C7 N3 -0.45(13)
N5 C1 N4 N1 -60.35(11)
N5 C1 N4 C2 114.83(11)
N5 C1 N6 N3 66.43(11)
N5 C1 N6 C5 -104.24(11)
N5 N2 C10 C9 -0.29(13)
C6 C5 N6 C1 172.51(9)
C6 C5 N6 N3 1.15(12)
N6 C1 N4 N1 63.64(11)
N6 C1 N4 C2 -121.19(10)
N6 C1 N5 N2 -61.78(11)
N6 C1 N5 C8 114.91(10)
N6 N3 C7 C6 1.11(12)
N6 C5 C6 C7 -0.42(12)
C10 N2 N5 C1 177.57(9)
C10 N2 N5 C8 0.39(12)
C10 C9 C8 N5 0.14(12)
C7 N3 N6 C1 -173.39(9)
C7 N3 N6 C5 -1.41(12)
